data_7104714
loop_
_publ_author_name
'Arunachalam, M'
'Ghosh, Pradyut'

_publ_section_title
;
 Recognition and complexation of hydrated fluoride anion:
 F2(H2O)(6)(2-) templated formation of a dimeric capsule of a tripodal
 amide.
;
_journal_issue 36
_journal_name_full 'Chemical communications (Cambridge, England)'
_journal_page_first 5389
_journal_page_last 5391
_journal_paper_doi 10.1039/b910014h
_journal_volume 34
_journal_year 2009
_chemical_formula_sum 'C51 H71 N7 O12'
_chemical_formula_weight 974.15
_chemical_name_systematic
;
?
;
_space_group_IT_number 2
_symmetry_cell_setting triclinic
_symmetry_space_group_name_Hall '-P 1'
_symmetry_space_group_name_H-M 'P -1'
_atom_sites_solution_hydrogens geom
_atom_sites_solution_primary direct
_atom_sites_solution_secondary difmap
_audit_creation_method SHELXL-97
_cell_angle_alpha 62.355(2)
_cell_angle_beta 73.693(2)
_cell_angle_gamma 77.867(2)
_cell_formula_units_Z 2
_cell_length_a 12.9277(19)
_cell_length_b 14.647(2)
_cell_length_c 15.513(2)
_cell_measurement_reflns_used 6213
_cell_measurement_temperature 100(2)
_cell_measurement_theta_max 23.98
_cell_measurement_theta_min 2.39
_cell_volume 2486.4(6)
_computing_cell_refinement 'BRUKER AXS SMART 3'
_computing_data_collection 'BRUKER AXS SMART 3'
_computing_data_reduction 'BRUKER AXS SAINT'
_computing_molecular_graphics 'BRUKER SHELXTL'
_computing_publication_material 'MERCURY 1.4'
_computing_structure_refinement 'SHELXL-97 (Sheldrick, 1997)'
_computing_structure_solution 'SHELXS-97 (Sheldrick, 1990)'
_diffrn_ambient_temperature 100(2)
_diffrn_detector_area_resol_mean 3
_diffrn_measured_fraction_theta_full 0.995
_diffrn_measured_fraction_theta_max 0.995
_diffrn_measurement_device_type 'BRUKER CCD AREA DETECTOR'
_diffrn_measurement_method 'OMEGA SCAN'
_diffrn_radiation_monochromator graphite
_diffrn_radiation_source 'fine-focus sealed tube'
_diffrn_radiation_type MoK\a
_diffrn_radiation_wavelength 0.71073
_diffrn_reflns_av_R_equivalents 0.0388
_diffrn_reflns_av_sigmaI/netI 0.0480
_diffrn_reflns_limit_h_max 15
_diffrn_reflns_limit_h_min -15
_diffrn_reflns_limit_k_max 17
_diffrn_reflns_limit_k_min -17
_diffrn_reflns_limit_l_max 18
_diffrn_reflns_limit_l_min -18
_diffrn_reflns_number 23294
_diffrn_reflns_theta_full 24.96
_diffrn_reflns_theta_max 24.96
_diffrn_reflns_theta_min 1.52
_exptl_absorpt_coefficient_mu 0.093
_exptl_absorpt_correction_T_max 0.9871
_exptl_absorpt_correction_T_min 0.9780
_exptl_absorpt_correction_type multi-scan
_exptl_absorpt_process_details SADABS
_exptl_crystal_colour colorless
_exptl_crystal_density_diffrn 1.301
_exptl_crystal_density_method 'not measured'
_exptl_crystal_description block
_exptl_crystal_F_000 1044
_exptl_crystal_size_max 0.24
_exptl_crystal_size_mid 0.16
_exptl_crystal_size_min 0.14
_refine_diff_density_max 0.682
_refine_diff_density_min -0.436
_refine_diff_density_rms 0.055
_refine_ls_extinction_method none
_refine_ls_goodness_of_fit_ref 1.027
_refine_ls_hydrogen_treatment mixed
_refine_ls_matrix_type full
_refine_ls_number_parameters 650
_refine_ls_number_reflns 8696
_refine_ls_number_restraints 0
_refine_ls_restrained_S_all 1.027
_refine_ls_R_factor_all 0.0754
_refine_ls_R_factor_gt 0.0529
_refine_ls_shift/su_max 0.001
_refine_ls_shift/su_mean 0.000
_refine_ls_structure_factor_coef Fsqd
_refine_ls_weighting_details 'calc w=1/[\s^2^(Fo^2^)+(0.0844P)^2^+0.7370P] where P=(Fo^2^+2Fc^2^)/3'
_refine_ls_weighting_scheme calc
_refine_ls_wR_factor_gt 0.1383
_refine_ls_wR_factor_ref 0.1523
_reflns_number_gt 6356
_reflns_number_total 8696
_reflns_threshold_expression >2sigma(I)
_cod_data_source_file b910014h.txt
_cod_data_source_block tonaac_0m
_cod_depositor_comments
;
The following automatic conversions were performed:
'_symmetry_cell_setting' value 'TRICLINIC' changed to 'triclinic'
according to '/home/saulius/struct/CIF-dictionaries/cif_core.dic'
dictionary named 'cif_core.dic' version 2.4.1 from 2010-06-29.

Automatic conversion script
Id: cif_fix_enum 1527 2010-12-29 10:47:43Z saulius 
;
_cod_original_sg_symbol_H-M P-1
_cod_database_code 7104714

loop_
_symmetry_equiv_pos_as_xyz
'x, y, z'
'-x, -y, -z'

loop_
_atom_site_label
_atom_site_type_symbol
_atom_site_fract_x
_atom_site_fract_y
_atom_site_fract_z
_atom_site_U_iso_or_equiv
_atom_site_adp_type
_atom_site_occupancy
_atom_site_symmetry_multiplicity
_atom_site_calc_flag
_atom_site_refinement_flags
_atom_site_disorder_assembly
_atom_site_disorder_group
O1 O 1.03869(15) 0.68242(13) 0.61349(13) 0.0368(4) Uani 1 1 d . . .
C2 C 0.9717(2) 0.6176(2) 0.63816(18) 0.0318(6) Uani 1 1 d . . .
O3 O 0.87408(14) 0.62469(14) 0.68027(13) 0.0362(4) Uani 1 1 d . . .
C4 C 1.0137(2) 0.5253(2) 0.6157(2) 0.0407(7) Uani 1 1 d . . .
H4C H 1.0447 0.4715 0.6694 0.061 Uiso 1 1 calc R . .
H4A H 1.0680 0.5450 0.5551 0.061 Uiso 1 1 calc R . .
H4B H 0.9552 0.5005 0.6082 0.061 Uiso 1 1 calc R . .
O5A O 0.75321(18) 0.39277(15) 0.42303(15) 0.0282(5) Uiso 0.81 1 d P . .
O5B O 0.8165(9) 0.3803(7) 0.4078(7) 0.038(2) Uiso 0.19 1 d P . .
C6 C 0.71273(19) 0.4101(2) 0.21057(19) 0.0329(6) Uani 1 1 d . . .
H6A H 0.6600 0.4640 0.2188 0.049 Uiso 1 1 calc R . .
H6B H 0.7095 0.3500 0.2733 0.049 Uiso 1 1 calc R . .
H6C H 0.6977 0.3930 0.1629 0.049 Uiso 1 1 calc R . .
C7 C 0.82459(18) 0.44709(18) 0.17396(16) 0.0234(5) Uani 1 1 d . . .
C8 C 0.83849(18) 0.54901(17) 0.14944(16) 0.0224(5) Uani 1 1 d . . .
C9 C 0.74144(19) 0.62081(18) 0.16750(17) 0.0263(5) Uani 1 1 d . . .
H9A H 0.7575 0.6922 0.1268 0.032 Uiso 1 1 calc R . .
H9B H 0.6803 0.6104 0.1495 0.032 Uiso 1 1 calc R . .
N10 N 0.71481(16) 0.59901(16) 0.27321(15) 0.0257(5) Uani 1 1 d . . .
H10 H 0.739(2) 0.536(2) 0.319(2) 0.042(8) Uiso 1 1 d . . .
C11 C 0.65867(18) 0.66926(17) 0.30470(17) 0.0240(5) Uani 1 1 d . . .
O12 O 0.61482(13) 0.75123(13) 0.25077(12) 0.0321(4) Uani 1 1 d . . .
C13 C 0.64489(18) 0.64053(17) 0.41316(17) 0.0248(5) Uani 1 1 d . . .
C14 C 0.5452(2) 0.61114(19) 0.47487(19) 0.0320(6) Uani 1 1 d . . .
H14 H 0.4899 0.6103 0.4478 0.038 Uiso 1 1 calc R . .
C15 C 0.5263(2) 0.5832(2) 0.57567(19) 0.0374(6) Uani 1 1 d . . .
H15 H 0.4590 0.5629 0.6156 0.045 Uiso 1 1 calc R . .
C16 C 0.6061(2) 0.5850(2) 0.61745(19) 0.0360(6) Uani 1 1 d . . .
H16 H 0.5928 0.5655 0.6855 0.043 Uiso 1 1 calc R . .
C17 C 0.7060(2) 0.61568(18) 0.55840(18) 0.0324(6) Uani 1 1 d . . .
H17 H 0.7604 0.6179 0.5857 0.039 Uiso 1 1 calc R . .
C18 C 0.72341(19) 0.64300(18) 0.45761(17) 0.0260(5) Uani 1 1 d . . .
N19 N 0.82960(16) 0.67829(16) 0.39624(16) 0.0301(5) Uani 1 1 d . . .
O20 O 0.83804(14) 0.72797(13) 0.30612(12) 0.0333(4) Uani 1 1 d . . .
O21 O 0.90433(14) 0.65657(15) 0.43831(14) 0.0411(5) Uani 1 1 d . . .
C22 C 0.9564(2) 0.69401(18) 0.08647(18) 0.0286(5) Uani 1 1 d . . .
H22A H 1.0312 0.7063 0.0585 0.043 Uiso 1 1 calc R . .
H22B H 0.9327 0.7067 0.1447 0.043 Uiso 1 1 calc R . .
H22C H 0.9137 0.7396 0.0383 0.043 Uiso 1 1 calc R . .
C23 C 0.94295(18) 0.58233(17) 0.11467(16) 0.0219(5) Uani 1 1 d . . .
C24 C 1.03313(18) 0.51300(17) 0.10677(15) 0.0204(5) Uani 1 1 d . . .
C25 C 1.14563(18) 0.54812(18) 0.07220(17) 0.0247(5) Uani 1 1 d . . .
H25A H 1.1977 0.4952 0.0594 0.030 Uiso 1 1 calc R . .
H25B H 1.1493 0.6108 0.0104 0.030 Uiso 1 1 calc R . .
N26 N 1.17404(15) 0.56802(15) 0.14670(15) 0.0232(4) Uani 1 1 d . . .
H26 H 1.164(2) 0.521(2) 0.208(2) 0.037(8) Uiso 1 1 d . . .
C27 C 1.22584(18) 0.65004(18) 0.12011(17) 0.0260(5) Uani 1 1 d . . .
O28 O 1.25574(16) 0.71214(14) 0.03319(12) 0.0419(5) Uani 1 1 d . . .
C29 C 1.24059(18) 0.67096(17) 0.20152(17) 0.0245(5) Uani 1 1 d . . .
C30 C 1.1523(2) 0.68657(18) 0.26975(18) 0.0303(6) Uani 1 1 d . . .
H30 H 1.0844 0.6730 0.2716 0.036 Uiso 1 1 calc R . .
C31 C 1.1627(2) 0.7221(2) 0.33554(19) 0.0348(6) Uani 1 1 d . . .
H31 H 1.1023 0.7316 0.3811 0.042 Uiso 1 1 calc R . .
C32 C 1.2630(2) 0.7434(2) 0.33325(19) 0.0334(6) Uani 1 1 d . . .
H32 H 1.2699 0.7671 0.3774 0.040 Uiso 1 1 calc R . .
C33 C 1.3532(2) 0.72943(18) 0.26531(18) 0.0296(6) Uani 1 1 d . . .
H33 H 1.4209 0.7440 0.2628 0.035 Uiso 1 1 calc R . .
C34 C 1.34007(18) 0.69352(17) 0.20162(17) 0.0250(5) Uani 1 1 d . . .
N35 N 1.43736(16) 0.67874(16) 0.13182(15) 0.0299(5) Uani 1 1 d . . .
O36 O 1.49993(13) 0.74624(13) 0.08830(13) 0.0354(4) Uani 1 1 d . . .
O37 O 1.45360(16) 0.59809(15) 0.12244(16) 0.0507(5) Uani 1 1 d . . .
C38 C 1.11854(19) 0.33437(18) 0.12836(18) 0.0283(5) Uani 1 1 d . . .
H38A H 1.0964 0.2679 0.1471 0.042 Uiso 1 1 calc R . .
H38B H 1.1606 0.3280 0.1733 0.042 Uiso 1 1 calc R . .
H38C H 1.1615 0.3594 0.0618 0.042 Uiso 1 1 calc R . .
C39 C 1.01973(18) 0.40942(17) 0.13300(15) 0.0216(5) Uani 1 1 d . . .
C40 C 0.91550(19) 0.37796(17) 0.16539(16) 0.0227(5) Uani 1 1 d . . .
C41 C 0.8983(2) 0.26625(18) 0.19805(17) 0.0266(5) Uani 1 1 d . . .
H41A H 0.8292 0.2636 0.1866 0.032 Uiso 1 1 calc R . .
H41B H 0.9547 0.2376 0.1586 0.032 Uiso 1 1 calc R . .
N42 N 0.90026(17) 0.20418(15) 0.30356(15) 0.0260(5) Uani 1 1 d . . .
H42 H 0.927(2) 0.226(2) 0.330(2) 0.039(8) Uiso 1 1 d . . .
C43 C 0.85754(18) 0.11334(17) 0.35381(17) 0.0234(5) Uani 1 1 d . . .
O44 O 0.81513(15) 0.07983(13) 0.31421(13) 0.0370(4) Uani 1 1 d . . .
C45 C 0.86065(18) 0.05274(18) 0.46215(17) 0.0244(5) Uani 1 1 d . . .
C46 C 0.87971(19) 0.09478(18) 0.51939(17) 0.0270(5) Uani 1 1 d . . .
H46 H 0.8948 0.1635 0.4895 0.032 Uiso 1 1 calc R . .
C47 C 0.8767(2) 0.0364(2) 0.62018(19) 0.0337(6) Uani 1 1 d . . .
H47 H 0.8893 0.0664 0.6571 0.040 Uiso 1 1 calc R . .
C48 C 0.8552(2) -0.06564(19) 0.66623(18) 0.0330(6) Uani 1 1 d . . .
H48 H 0.8534 -0.1041 0.7340 0.040 Uiso 1 1 calc R . .
C49 C 0.83639(19) -0.11108(19) 0.61222(18) 0.0303(6) Uani 1 1 d . . .
H49 H 0.8220 -0.1800 0.6425 0.036 Uiso 1 1 calc R . .
C50 C 0.83953(19) -0.05111(18) 0.51208(18) 0.0282(5) Uani 1 1 d . . .
N51 N 0.8258(2) -0.10831(17) 0.45828(18) 0.0430(6) Uani 1 1 d . . .
O52 O 0.9069(2) -0.13201(17) 0.40682(18) 0.0608(6) Uani 1 1 d . . .
O53 O 0.7365(2) -0.13255(17) 0.47291(17) 0.0695(7) Uani 1 1 d . . .
N54 N 0.62909(14) 0.03925(14) 0.17661(13) 0.0210(4) Uani 1 1 d . . .
C55 C 0.62769(18) 0.05992(17) 0.07177(16) 0.0230(5) Uani 1 1 d . . .
H55A H 0.6744 0.1142 0.0254 0.028 Uiso 1 1 calc R . .
H55B H 0.5547 0.0861 0.0610 0.028 Uiso 1 1 calc R . .
C56 C 0.66306(18) -0.03217(17) 0.04655(17) 0.0238(5) Uani 1 1 d . . .
H56A H 0.7367 -0.0583 0.0550 0.029 Uiso 1 1 calc R . .
H56B H 0.6167 -0.0871 0.0917 0.029 Uiso 1 1 calc R . .
C57 C 0.65691(18) -0.00098(18) -0.06009(17) 0.0255(5) Uani 1 1 d . . .
H57A H 0.5829 0.0240 -0.0679 0.031 Uiso 1 1 calc R . .
H57B H 0.7019 0.0551 -0.1048 0.031 Uiso 1 1 calc R . .
C58 C 0.6939(2) -0.0905(2) -0.08819(18) 0.0315(6) Uani 1 1 d . . .
H58A H 0.7681 -0.1134 -0.0834 0.047 Uiso 1 1 calc R . .
H58B H 0.6871 -0.0684 -0.1553 0.047 Uiso 1 1 calc R . .
H58C H 0.6498 -0.1464 -0.0438 0.047 Uiso 1 1 calc R . .
C59 C 0.61436(18) 0.14221(17) 0.18240(17) 0.0237(5) Uani 1 1 d . . .
H59A H 0.6252 0.1293 0.2466 0.028 Uiso 1 1 calc R . .
H59B H 0.6701 0.1847 0.1317 0.028 Uiso 1 1 calc R . .
C60 C 0.50522(18) 0.20260(18) 0.16901(19) 0.0282(6) Uani 1 1 d . . .
H60A H 0.4500 0.1667 0.2260 0.034 Uiso 1 1 calc R . .
H60B H 0.4883 0.2066 0.1102 0.034 Uiso 1 1 calc R . .
C61 C 0.5043(2) 0.31155(19) 0.1582(2) 0.0347(6) Uani 1 1 d . . .
H61A H 0.5191 0.3076 0.2179 0.042 Uiso 1 1 calc R . .
H61B H 0.5610 0.3468 0.1024 0.042 Uiso 1 1 calc R . .
C62 C 0.3962(2) 0.3728(2) 0.1418(3) 0.0508(8) Uani 1 1 d . . .
H62A H 0.3803 0.3748 0.0840 0.076 Uiso 1 1 calc R . .
H62B H 0.3988 0.4421 0.1319 0.076 Uiso 1 1 calc R . .
H62C H 0.3407 0.3404 0.1990 0.076 Uiso 1 1 calc R . .
C63 C 0.53796(18) -0.02707(18) 0.24887(17) 0.0240(5) Uani 1 1 d . . .
H63A H 0.4707 0.0074 0.2277 0.029 Uiso 1 1 calc R . .
H63B H 0.5510 -0.0924 0.2441 0.029 Uiso 1 1 calc R . .
C64 C 0.52324(19) -0.0497(2) 0.35665(17) 0.0301(6) Uani 1 1 d . . .
H64A H 0.5082 0.0148 0.3632 0.036 Uiso 1 1 calc R . .
H64B H 0.5894 -0.0851 0.3796 0.036 Uiso 1 1 calc R . .
C65 C 0.4302(2) -0.1170(2) 0.42040(18) 0.0319(6) Uani 1 1 d . . .
H65A H 0.3636 -0.0795 0.3995 0.038 Uiso 1 1 calc R . .
H65B H 0.4433 -0.1790 0.4098 0.038 Uiso 1 1 calc R . .
C66 C 0.4167(2) -0.1474(2) 0.52993(19) 0.0426(7) Uani 1 1 d . . .
H66A H 0.4827 -0.1838 0.5508 0.064 Uiso 1 1 calc R . .
H66B H 0.3589 -0.1913 0.5673 0.064 Uiso 1 1 calc R . .
H66C H 0.3999 -0.0863 0.5413 0.064 Uiso 1 1 calc R . .
C67 C 0.73582(17) -0.01868(17) 0.20353(17) 0.0227(5) Uani 1 1 d . . .
H67A H 0.7351 -0.0284 0.2699 0.027 Uiso 1 1 calc R . .
H67B H 0.7408 -0.0868 0.2059 0.027 Uiso 1 1 calc R . .
C68 C 0.83656(18) 0.03276(18) 0.13380(17) 0.0249(5) Uani 1 1 d . . .
H68A H 0.8397 0.0955 0.1391 0.030 Uiso 1 1 calc R . .
H68B H 0.8345 0.0513 0.0656 0.030 Uiso 1 1 calc R . .
C69 C 0.93586(19) -0.04187(19) 0.16158(19) 0.0320(6) Uani 1 1 d . . .
H69A H 0.9276 -0.0739 0.2334 0.038 Uiso 1 1 calc R . .
H69B H 0.9409 -0.0963 0.1411 0.038 Uiso 1 1 calc R . .
C70 C 1.0395(2) 0.0111(2) 0.1136(2) 0.0385(6) Uani 1 1 d . . .
H70A H 1.0462 0.0460 0.0427 0.058 Uiso 1 1 calc R . .
H70B H 1.1002 -0.0396 0.1292 0.058 Uiso 1 1 calc R . .
H70C H 1.0378 0.0606 0.1384 0.058 Uiso 1 1 calc R . .

loop_
_atom_site_aniso_label
_atom_site_aniso_U_11
_atom_site_aniso_U_22
_atom_site_aniso_U_33
_atom_site_aniso_U_23
_atom_site_aniso_U_13
_atom_site_aniso_U_12
O1 0.0465(11) 0.0307(10) 0.0367(10) -0.0126(8) -0.0088(8) -0.0155(8)
C2 0.0376(15) 0.0341(14) 0.0238(13) -0.0106(11) -0.0064(11) -0.0082(12)
O3 0.0403(11) 0.0371(10) 0.0312(10) -0.0134(8) -0.0055(8) -0.0094(8)
C4 0.0519(17) 0.0306(15) 0.0428(16) -0.0154(13) -0.0113(13) -0.0092(13)
C6 0.0284(13) 0.0368(15) 0.0342(14) -0.0148(12) -0.0003(11) -0.0142(11)
C7 0.0269(13) 0.0282(13) 0.0174(11) -0.0091(10) -0.0028(9) -0.0114(10)
C8 0.0226(12) 0.0248(12) 0.0200(12) -0.0086(10) -0.0036(9) -0.0065(9)
C9 0.0274(13) 0.0293(13) 0.0224(12) -0.0096(10) -0.0050(10) -0.0071(10)
N10 0.0291(11) 0.0220(11) 0.0233(11) -0.0078(9) -0.0039(9) -0.0039(9)
C11 0.0194(12) 0.0226(13) 0.0307(13) -0.0111(11) -0.0027(10) -0.0078(10)
O12 0.0367(10) 0.0267(9) 0.0317(10) -0.0119(8) -0.0100(8) 0.0015(8)
C13 0.0259(12) 0.0186(12) 0.0306(13) -0.0115(10) -0.0047(10) -0.0028(9)
C14 0.0287(14) 0.0321(14) 0.0354(15) -0.0140(12) -0.0028(11) -0.0101(11)
C15 0.0362(15) 0.0395(15) 0.0338(15) -0.0162(12) 0.0045(12) -0.0133(12)
C16 0.0456(16) 0.0337(14) 0.0261(14) -0.0134(11) 0.0006(12) -0.0086(12)
C17 0.0390(15) 0.0265(13) 0.0334(14) -0.0121(11) -0.0098(12) -0.0053(11)
C18 0.0275(13) 0.0224(12) 0.0269(13) -0.0101(10) -0.0021(10) -0.0058(10)
N19 0.0302(12) 0.0305(11) 0.0333(13) -0.0151(10) -0.0069(10) -0.0071(9)
O20 0.0387(10) 0.0358(10) 0.0252(10) -0.0102(8) -0.0018(8) -0.0166(8)
O21 0.0344(11) 0.0469(12) 0.0453(11) -0.0176(9) -0.0141(9) -0.0079(9)
C22 0.0344(14) 0.0222(12) 0.0281(13) -0.0083(10) -0.0062(11) -0.0072(10)
C23 0.0292(13) 0.0209(12) 0.0173(11) -0.0067(9) -0.0051(9) -0.0092(10)
C24 0.0253(12) 0.0219(12) 0.0150(11) -0.0066(9) -0.0034(9) -0.0087(9)
C25 0.0267(13) 0.0255(12) 0.0226(12) -0.0102(10) -0.0006(10) -0.0107(10)
N26 0.0260(11) 0.0231(11) 0.0203(11) -0.0068(9) -0.0024(8) -0.0117(8)
C27 0.0251(12) 0.0256(13) 0.0266(13) -0.0092(11) -0.0014(10) -0.0114(10)
O28 0.0614(13) 0.0405(11) 0.0251(10) -0.0071(8) -0.0005(9) -0.0359(10)
C29 0.0258(12) 0.0204(12) 0.0257(12) -0.0058(10) -0.0042(10) -0.0106(10)
C30 0.0285(13) 0.0306(14) 0.0328(14) -0.0118(11) -0.0029(11) -0.0142(11)
C31 0.0342(15) 0.0382(15) 0.0327(14) -0.0165(12) -0.0003(11) -0.0114(12)
C32 0.0395(15) 0.0352(15) 0.0329(14) -0.0169(12) -0.0073(12) -0.0135(12)
C33 0.0291(13) 0.0275(13) 0.0329(14) -0.0090(11) -0.0095(11) -0.0104(10)
C34 0.0257(12) 0.0191(12) 0.0251(12) -0.0045(10) -0.0034(10) -0.0073(10)
N35 0.0279(11) 0.0294(12) 0.0305(11) -0.0088(9) -0.0072(9) -0.0073(9)
O36 0.0270(9) 0.0374(10) 0.0366(10) -0.0073(8) -0.0038(8) -0.0179(8)
O37 0.0488(12) 0.0404(12) 0.0638(14) -0.0320(11) 0.0113(10) -0.0146(9)
C38 0.0329(14) 0.0238(12) 0.0283(13) -0.0098(10) -0.0068(11) -0.0060(10)
C39 0.0277(12) 0.0226(12) 0.0140(11) -0.0051(9) -0.0038(9) -0.0088(10)
C40 0.0334(13) 0.0211(12) 0.0164(11) -0.0063(9) -0.0069(10) -0.0101(10)
C41 0.0349(14) 0.0253(13) 0.0214(12) -0.0081(10) -0.0050(10) -0.0128(10)
N42 0.0348(12) 0.0251(11) 0.0210(10) -0.0069(9) -0.0060(9) -0.0156(9)
C43 0.0255(12) 0.0212(12) 0.0244(12) -0.0099(10) -0.0034(10) -0.0065(10)
O44 0.0562(12) 0.0287(10) 0.0305(10) -0.0079(8) -0.0125(9) -0.0204(8)
C45 0.0206(12) 0.0256(12) 0.0239(12) -0.0084(10) -0.0015(9) -0.0058(10)
C46 0.0308(13) 0.0236(12) 0.0249(13) -0.0094(10) -0.0026(10) -0.0058(10)
C47 0.0372(15) 0.0361(15) 0.0298(14) -0.0184(12) -0.0054(11) 0.0005(12)
C48 0.0331(14) 0.0295(14) 0.0225(13) -0.0044(11) 0.0003(10) 0.0000(11)
C49 0.0274(13) 0.0241(13) 0.0311(14) -0.0048(11) -0.0039(11) -0.0062(10)
C50 0.0276(13) 0.0245(13) 0.0313(13) -0.0085(11) -0.0065(10) -0.0085(10)
N51 0.0591(17) 0.0251(12) 0.0430(14) 0.0022(11) -0.0272(13) -0.0194(12)
O52 0.0864(18) 0.0492(14) 0.0656(15) -0.0364(12) -0.0300(14) 0.0034(12)
O53 0.0823(17) 0.0572(14) 0.0665(15) 0.0038(12) -0.0380(13) -0.0456(13)
N54 0.0213(10) 0.0210(10) 0.0220(10) -0.0097(8) -0.0019(8) -0.0072(8)
C55 0.0225(12) 0.0230(12) 0.0235(12) -0.0084(10) -0.0046(9) -0.0066(9)
C56 0.0238(12) 0.0226(12) 0.0249(12) -0.0097(10) -0.0024(10) -0.0067(10)
C57 0.0213(12) 0.0311(13) 0.0247(12) -0.0123(10) -0.0020(10) -0.0073(10)
C58 0.0271(13) 0.0431(15) 0.0300(14) -0.0203(12) -0.0013(10) -0.0103(11)
C59 0.0256(12) 0.0219(12) 0.0271(12) -0.0127(10) -0.0019(10) -0.0090(10)
C60 0.0247(13) 0.0277(13) 0.0369(14) -0.0173(11) -0.0042(11) -0.0065(10)
C61 0.0294(14) 0.0298(14) 0.0543(17) -0.0247(13) -0.0109(12) -0.0032(11)
C62 0.0383(17) 0.0380(17) 0.092(2) -0.0403(17) -0.0208(16) 0.0041(13)
C63 0.0214(12) 0.0232(12) 0.0278(13) -0.0102(10) -0.0019(10) -0.0091(9)
C64 0.0269(13) 0.0359(14) 0.0275(13) -0.0127(11) -0.0014(10) -0.0112(11)
C65 0.0277(13) 0.0309(14) 0.0311(14) -0.0092(11) 0.0005(11) -0.0101(11)
C66 0.0379(16) 0.0454(17) 0.0320(15) -0.0099(13) 0.0037(12) -0.0109(13)
C67 0.0217(12) 0.0245(12) 0.0226(12) -0.0097(10) -0.0049(9) -0.0042(9)
C68 0.0240(12) 0.0271(13) 0.0258(12) -0.0129(10) -0.0023(10) -0.0075(10)
C69 0.0255(13) 0.0321(14) 0.0336(14) -0.0112(11) -0.0015(11) -0.0069(11)
C70 0.0239(13) 0.0412(16) 0.0471(17) -0.0183(13) -0.0003(12) -0.0082(11)

loop_
_atom_type_symbol
_atom_type_description
_atom_type_scat_dispersion_real
_atom_type_scat_dispersion_imag
_atom_type_scat_source
C C 0.0033 0.0016 'International Tables Vol C Tables 4.2.6.8 and 6.1.1.4'
H H 0.0000 0.0000 'International Tables Vol C Tables 4.2.6.8 and 6.1.1.4'
N N 0.0061 0.0033 'International Tables Vol C Tables 4.2.6.8 and 6.1.1.4'
O O 0.0106 0.0060 'International Tables Vol C Tables 4.2.6.8 and 6.1.1.4'

loop_
_geom_angle_atom_site_label_1
_geom_angle_atom_site_label_2
_geom_angle_atom_site_label_3
_geom_angle
_geom_angle_site_symmetry_1
_geom_angle_site_symmetry_3
_geom_angle_publ_flag
O3 C2 O1 124.9(2) . . ?
O3 C2 C4 118.0(2) . . ?
O1 C2 C4 117.1(2) . . ?
C2 C4 H4C 109.5 . . ?
C2 C4 H4A 109.5 . . ?
H4C C4 H4A 109.5 . . ?
C2 C4 H4B 109.5 . . ?
H4C C4 H4B 109.5 . . ?
H4A C4 H4B 109.5 . . ?
C7 C6 H6A 109.5 . . ?
C7 C6 H6B 109.5 . . ?
H6A C6 H6B 109.5 . . ?
C7 C6 H6C 109.5 . . ?
H6A C6 H6C 109.5 . . ?
H6B C6 H6C 109.5 . . ?
C8 C7 C40 119.5(2) . . ?
C8 C7 C6 120.9(2) . . ?
C40 C7 C6 119.5(2) . . ?
C7 C8 C23 120.2(2) . . ?
C7 C8 C9 119.5(2) . . ?
C23 C8 C9 120.1(2) . . ?
N10 C9 C8 108.90(18) . . ?
N10 C9 H9A 109.9 . . ?
C8 C9 H9A 109.9 . . ?
N10 C9 H9B 109.9 . . ?
C8 C9 H9B 109.9 . . ?
H9A C9 H9B 108.3 . . ?
C11 N10 C9 121.6(2) . . ?
C11 N10 H10 119.0(17) . . ?
C9 N10 H10 119.3(17) . . ?
O12 C11 N10 123.2(2) . . ?
O12 C11 C13 120.4(2) . . ?
N10 C11 C13 116.3(2) . . ?
C14 C13 C18 116.6(2) . . ?
C14 C13 C11 117.9(2) . . ?
C18 C13 C11 125.5(2) . . ?
C15 C14 C13 121.4(2) . . ?
C15 C14 H14 119.3 . . ?
C13 C14 H14 119.3 . . ?
C16 C15 C14 120.6(2) . . ?
C16 C15 H15 119.7 . . ?
C14 C15 H15 119.7 . . ?
C15 C16 C17 120.0(2) . . ?
C15 C16 H16 120.0 . . ?
C17 C16 H16 120.0 . . ?
C16 C17 C18 118.5(2) . . ?
C16 C17 H17 120.8 . . ?
C18 C17 H17 120.8 . . ?
C17 C18 C13 123.0(2) . . ?
C17 C18 N19 117.1(2) . . ?
C13 C18 N19 119.9(2) . . ?
O21 N19 O20 123.7(2) . . ?
O21 N19 C18 118.0(2) . . ?
O20 N19 C18 118.29(19) . . ?
C23 C22 H22A 109.5 . . ?
C23 C22 H22B 109.5 . . ?
H22A C22 H22B 109.5 . . ?
C23 C22 H22C 109.5 . . ?
H22A C22 H22C 109.5 . . ?
H22B C22 H22C 109.5 . . ?
C24 C23 C8 120.0(2) . . ?
C24 C23 C22 120.6(2) . . ?
C8 C23 C22 119.4(2) . . ?
C23 C24 C39 120.1(2) . . ?
C23 C24 C25 119.9(2) . . ?
C39 C24 C25 119.9(2) . . ?
N26 C25 C24 111.50(18) . . ?
N26 C25 H25A 109.3 . . ?
C24 C25 H25A 109.3 . . ?
N26 C25 H25B 109.3 . . ?
C24 C25 H25B 109.3 . . ?
H25A C25 H25B 108.0 . . ?
C27 N26 C25 121.2(2) . . ?
C27 N26 H26 120.2(18) . . ?
C25 N26 H26 118.1(18) . . ?
O28 C27 N26 123.6(2) . . ?
O28 C27 C29 118.6(2) . . ?
N26 C27 C29 117.6(2) . . ?
C30 C29 C34 116.6(2) . . ?
C30 C29 C27 120.8(2) . . ?
C34 C29 C27 121.6(2) . . ?
C29 C30 C31 121.5(2) . . ?
C29 C30 H30 119.3 . . ?
C31 C30 H30 119.3 . . ?
C32 C31 C30 120.0(2) . . ?
C32 C31 H31 120.0 . . ?
C30 C31 H31 120.0 . . ?
C31 C32 C33 120.1(2) . . ?
C31 C32 H32 120.0 . . ?
C33 C32 H32 120.0 . . ?
C34 C33 C32 118.4(2) . . ?
C34 C33 H33 120.8 . . ?
C32 C33 H33 120.8 . . ?
C33 C34 C29 123.4(2) . . ?
C33 C34 N35 116.7(2) . . ?
C29 C34 N35 119.9(2) . . ?
O36 N35 O37 123.5(2) . . ?
O36 N35 C34 118.2(2) . . ?
O37 N35 C34 118.28(19) . . ?
C39 C38 H38A 109.5 . . ?
C39 C38 H38B 109.5 . . ?
H38A C38 H38B 109.5 . . ?
C39 C38 H38C 109.5 . . ?
H38A C38 H38C 109.5 . . ?
H38B C38 H38C 109.5 . . ?
C40 C39 C24 119.3(2) . . ?
C40 C39 C38 121.4(2) . . ?
C24 C39 C38 119.3(2) . . ?
C39 C40 C7 120.9(2) . . ?
C39 C40 C41 120.7(2) . . ?
C7 C40 C41 118.4(2) . . ?
N42 C41 C40 110.86(18) . . ?
N42 C41 H41A 109.5 . . ?
C40 C41 H41A 109.5 . . ?
N42 C41 H41B 109.5 . . ?
C40 C41 H41B 109.5 . . ?
H41A C41 H41B 108.1 . . ?
C43 N42 C41 120.2(2) . . ?
C43 N42 H42 121(2) . . ?
C41 N42 H42 119(2) . . ?
O44 C43 N42 121.8(2) . . ?
O44 C43 C45 119.9(2) . . ?
N42 C43 C45 118.3(2) . . ?
C46 C45 C50 116.0(2) . . ?
C46 C45 C43 123.7(2) . . ?
C50 C45 C43 120.2(2) . . ?
C47 C46 C45 121.2(2) . . ?
C47 C46 H46 119.4 . . ?
C45 C46 H46 119.4 . . ?
C48 C47 C46 120.7(2) . . ?
C48 C47 H47 119.7 . . ?
C46 C47 H47 119.7 . . ?
C47 C48 C49 120.2(2) . . ?
C47 C48 H48 119.9 . . ?
C49 C48 H48 119.9 . . ?
C50 C49 C48 117.9(2) . . ?
C50 C49 H49 121.0 . . ?
C48 C49 H49 121.0 . . ?
C49 C50 C45 123.9(2) . . ?
C49 C50 N51 114.3(2) . . ?
C45 C50 N51 121.7(2) . . ?
O53 N51 O52 124.8(3) . . ?
O53 N51 C50 117.7(3) . . ?
O52 N51 C50 117.4(2) . . ?
C55 N54 C67 110.46(16) . . ?
C55 N54 C59 108.80(16) . . ?
C67 N54 C59 109.35(16) . . ?
C55 N54 C63 108.83(16) . . ?
C67 N54 C63 108.65(16) . . ?
C59 N54 C63 110.74(16) . . ?
N54 C55 C56 116.01(18) . . ?
N54 C55 H55A 108.3 . . ?
C56 C55 H55A 108.3 . . ?
N54 C55 H55B 108.3 . . ?
C56 C55 H55B 108.3 . . ?
H55A C55 H55B 107.4 . . ?
C57 C56 C55 110.52(19) . . ?
C57 C56 H56A 109.5 . . ?
C55 C56 H56A 109.5 . . ?
C57 C56 H56B 109.5 . . ?
C55 C56 H56B 109.5 . . ?
H56A C56 H56B 108.1 . . ?
C58 C57 C56 111.8(2) . . ?
C58 C57 H57A 109.3 . . ?
C56 C57 H57A 109.3 . . ?
C58 C57 H57B 109.3 . . ?
C56 C57 H57B 109.3 . . ?
H57A C57 H57B 107.9 . . ?
C57 C58 H58A 109.5 . . ?
C57 C58 H58B 109.5 . . ?
H58A C58 H58B 109.5 . . ?
C57 C58 H58C 109.5 . . ?
H58A C58 H58C 109.5 . . ?
H58B C58 H58C 109.5 . . ?
C60 C59 N54 114.91(18) . . ?
C60 C59 H59A 108.5 . . ?
N54 C59 H59A 108.5 . . ?
C60 C59 H59B 108.5 . . ?
N54 C59 H59B 108.5 . . ?
H59A C59 H59B 107.5 . . ?
C59 C60 C61 111.19(19) . . ?
C59 C60 H60A 109.4 . . ?
C61 C60 H60A 109.4 . . ?
C59 C60 H60B 109.4 . . ?
C61 C60 H60B 109.4 . . ?
H60A C60 H60B 108.0 . . ?
C62 C61 C60 111.1(2) . . ?
C62 C61 H61A 109.4 . . ?
C60 C61 H61A 109.4 . . ?
C62 C61 H61B 109.4 . . ?
C60 C61 H61B 109.4 . . ?
H61A C61 H61B 108.0 . . ?
C61 C62 H62A 109.5 . . ?
C61 C62 H62B 109.5 . . ?
H62A C62 H62B 109.5 . . ?
C61 C62 H62C 109.5 . . ?
H62A C62 H62C 109.5 . . ?
H62B C62 H62C 109.5 . . ?
C64 C63 N54 115.88(18) . . ?
C64 C63 H63A 108.3 . . ?
N54 C63 H63A 108.3 . . ?
C64 C63 H63B 108.3 . . ?
N54 C63 H63B 108.3 . . ?
H63A C63 H63B 107.4 . . ?
C63 C64 C65 110.31(19) . . ?
C63 C64 H64A 109.6 . . ?
C65 C64 H64A 109.6 . . ?
C63 C64 H64B 109.6 . . ?
C65 C64 H64B 109.6 . . ?
H64A C64 H64B 108.1 . . ?
C66 C65 C64 112.3(2) . . ?
C66 C65 H65A 109.1 . . ?
C64 C65 H65A 109.1 . . ?
C66 C65 H65B 109.1 . . ?
C64 C65 H65B 109.1 . . ?
H65A C65 H65B 107.9 . . ?
C65 C66 H66A 109.5 . . ?
C65 C66 H66B 109.5 . . ?
H66A C66 H66B 109.5 . . ?
C65 C66 H66C 109.5 . . ?
H66A C66 H66C 109.5 . . ?
H66B C66 H66C 109.5 . . ?
C68 C67 N54 115.71(18) . . ?
C68 C67 H67A 108.4 . . ?
N54 C67 H67A 108.4 . . ?
C68 C67 H67B 108.4 . . ?
N54 C67 H67B 108.4 . . ?
H67A C67 H67B 107.4 . . ?
C67 C68 C69 109.06(19) . . ?
C67 C68 H68A 109.9 . . ?
C69 C68 H68A 109.9 . . ?
C67 C68 H68B 109.9 . . ?
C69 C68 H68B 109.9 . . ?
H68A C68 H68B 108.3 . . ?
C70 C69 C68 112.4(2) . . ?
C70 C69 H69A 109.1 . . ?
C68 C69 H69A 109.1 . . ?
C70 C69 H69B 109.1 . . ?
C68 C69 H69B 109.1 . . ?
H69A C69 H69B 107.8 . . ?
C69 C70 H70A 109.5 . . ?
C69 C70 H70B 109.5 . . ?
H70A C70 H70B 109.5 . . ?
C69 C70 H70C 109.5 . . ?
H70A C70 H70C 109.5 . . ?
H70B C70 H70C 109.5 . . ?

loop_
_geom_bond_atom_site_label_1
_geom_bond_atom_site_label_2
_geom_bond_distance
_geom_bond_site_symmetry_2
_geom_bond_publ_flag
O1 C2 1.273(3) . ?
C2 O3 1.255(3) . ?
C2 C4 1.506(4) . ?
C4 H4C 0.9600 . ?
C4 H4A 0.9600 . ?
C4 H4B 0.9600 . ?
O5A O5B 0.792(10) 1 ?
O5A O5B 0.792(10) . ?
O5B O5B 0.00(4) 1 ?
O5B O5A 0.792(10) 1 ?
C6 C7 1.513(3) . ?
C6 H6A 0.9600 . ?
C6 H6B 0.9600 . ?
C6 H6C 0.9600 . ?
C7 C8 1.397(3) . ?
C7 C40 1.400(3) . ?
C8 C23 1.406(3) . ?
C8 C9 1.510(3) . ?
C9 N10 1.467(3) . ?
C9 H9A 0.9700 . ?
C9 H9B 0.9700 . ?
N10 C11 1.333(3) . ?
N10 H10 0.92(3) . ?
C11 O12 1.229(3) . ?
C11 C13 1.499(3) . ?
C13 C14 1.386(3) . ?
C13 C18 1.392(3) . ?
C14 C15 1.381(4) . ?
C14 H14 0.9300 . ?
C15 C16 1.374(4) . ?
C15 H15 0.9300 . ?
C16 C17 1.381(4) . ?
C16 H16 0.9300 . ?
C17 C18 1.384(3) . ?
C17 H17 0.9300 . ?
C18 N19 1.472(3) . ?
N19 O21 1.222(3) . ?
N19 O20 1.225(3) . ?
C22 C23 1.520(3) . ?
C22 H22A 0.9600 . ?
C22 H22B 0.9600 . ?
C22 H22C 0.9600 . ?
C23 C24 1.394(3) . ?
C24 C39 1.413(3) . ?
C24 C25 1.513(3) . ?
C25 N26 1.467(3) . ?
C25 H25A 0.9700 . ?
C25 H25B 0.9700 . ?
N26 C27 1.336(3) . ?
N26 H26 0.87(3) . ?
C27 O28 1.230(3) . ?
C27 C29 1.498(3) . ?
C29 C30 1.383(3) . ?
C29 C34 1.394(3) . ?
C30 C31 1.390(4) . ?
C30 H30 0.9300 . ?
C31 C32 1.383(4) . ?
C31 H31 0.9300 . ?
C32 C33 1.386(4) . ?
C32 H32 0.9300 . ?
C33 C34 1.377(3) . ?
C33 H33 0.9300 . ?
C34 N35 1.463(3) . ?
N35 O36 1.224(2) . ?
N35 O37 1.224(3) . ?
C38 C39 1.509(3) . ?
C38 H38A 0.9600 . ?
C38 H38B 0.9600 . ?
C38 H38C 0.9600 . ?
C39 C40 1.395(3) . ?
C40 C41 1.518(3) . ?
C41 N42 1.462(3) . ?
C41 H41A 0.9700 . ?
C41 H41B 0.9700 . ?
N42 C43 1.337(3) . ?
N42 H42 0.80(3) . ?
C43 O44 1.225(3) . ?
C43 C45 1.501(3) . ?
C45 C46 1.387(3) . ?
C45 C50 1.397(3) . ?
C46 C47 1.384(3) . ?
C46 H46 0.9300 . ?
C47 C48 1.376(4) . ?
C47 H47 0.9300 . ?
C48 C49 1.380(4) . ?
C48 H48 0.9300 . ?
C49 C50 1.378(3) . ?
C49 H49 0.9300 . ?
C50 N51 1.492(3) . ?
N51 O53 1.208(3) . ?
N51 O52 1.221(3) . ?
N54 C55 1.515(3) . ?
N54 C67 1.517(3) . ?
N54 C59 1.521(3) . ?
N54 C63 1.522(3) . ?
C55 C56 1.520(3) . ?
C55 H55A 0.9700 . ?
C55 H55B 0.9700 . ?
C56 C57 1.520(3) . ?
C56 H56A 0.9700 . ?
C56 H56B 0.9700 . ?
C57 C58 1.512(3) . ?
C57 H57A 0.9700 . ?
C57 H57B 0.9700 . ?
C58 H58A 0.9600 . ?
C58 H58B 0.9600 . ?
C58 H58C 0.9600 . ?
C59 C60 1.512(3) . ?
C59 H59A 0.9700 . ?
C59 H59B 0.9700 . ?
C60 C61 1.523(3) . ?
C60 H60A 0.9700 . ?
C60 H60B 0.9700 . ?
C61 C62 1.512(4) . ?
C61 H61A 0.9700 . ?
C61 H61B 0.9700 . ?
C62 H62A 0.9600 . ?
C62 H62B 0.9600 . ?
C62 H62C 0.9600 . ?
C63 C64 1.508(3) . ?
C63 H63A 0.9700 . ?
C63 H63B 0.9700 . ?
C64 C65 1.524(3) . ?
C64 H64A 0.9700 . ?
C64 H64B 0.9700 . ?
C65 C66 1.510(4) . ?
C65 H65A 0.9700 . ?
C65 H65B 0.9700 . ?
C66 H66A 0.9600 . ?
C66 H66B 0.9600 . ?
C66 H66C 0.9600 . ?
C67 C68 1.516(3) . ?
C67 H67A 0.9700 . ?
C67 H67B 0.9700 . ?
C68 C69 1.521(3) . ?
C68 H68A 0.9700 . ?
C68 H68B 0.9700 . ?
C69 C70 1.515(3) . ?
C69 H69A 0.9700 . ?
C69 H69B 0.9700 . ?
C70 H70A 0.9600 . ?
C70 H70B 0.9600 . ?
C70 H70C 0.9600 . ?

loop_
_geom_hbond_atom_site_label_D
_geom_hbond_atom_site_label_H
_geom_hbond_atom_site_label_A
_geom_hbond_distance_DH
_geom_hbond_distance_HA
_geom_hbond_distance_DA
_geom_hbond_angle_DHA
_geom_hbond_site_symmetry_A
N10 H10 O5A 0.92(3) 1.97(3) 2.877(3) 166(2) 1
N10 H10 O5B 0.92(3) 2.24(3) 3.149(10) 170(2) 1
N26 H26 O3 0.87(3) 2.08(3) 2.886(3) 154(2) 2_766
N42 H42 O1 0.80(3) 2.08(3) 2.853(3) 163(3) 2_766
